data_4130257
loop_
_publ_author_name
'Simonetti, Marco'
'Perry, Gregory J. P.'
'Cambeiro, Xacobe C.'
'Juli\'a-Hern\'andez, Francisco'
'Arokianathar, Jude N.'
'Larrosa, Igor'

_publ_section_title
;
 Ru-Catalyzed C-H Arylation of Fluoroarenes with Aryl Halides.
;
_journal_issue 10
_journal_name_full 'Journal of the American Chemical Society'
_journal_page_first 3596
_journal_page_last 3606
_journal_paper_doi 10.1021/jacs.6b01615
_journal_volume 138
_journal_year 2016
_chemical_formula_moiety 'C31 H46 F4 N5 Ru, B F4'
_chemical_formula_sum 'C31 H46 B F8 N5 Ru'
_chemical_formula_weight 752.61
_space_group_crystal_system triclinic
_space_group_IT_number 1
_space_group_name_Hall 'P 1'
_space_group_name_H-M_alt 'P 1'
_atom_sites_solution_hydrogens geom
_cell_angle_alpha 67.036(4)
_cell_angle_beta 73.952(4)
_cell_angle_gamma 85.831(4)
_cell_formula_units_Z 1
_cell_length_a 9.1210(14)
_cell_length_b 10.6390(16)
_cell_length_c 11.3056(18)
_cell_measurement_reflns_used 7833
_cell_measurement_temperature 100.(2)
_cell_measurement_theta_max 28.2403
_cell_measurement_theta_min 2.9043
_cell_volume 970.0(3)
_computing_cell_refinement 'SAINT V8.34A (Bruker AXS Inc., 2013)'
_computing_data_collection 'Bruker Instrument Service v2014.11.0.1'
_computing_data_reduction 'SAINT V8.34A (Bruker AXS Inc., 2013)'
_computing_molecular_graphics 'Bruker SHELXTL'
_computing_publication_material 'Bruker SHELXTL'
_computing_structure_refinement 'SHELXL-2014/7 (Sheldrick, 2014)'
_computing_structure_solution 'SHELXS-2014/7 (Sheldrick, 2014)'
_diffrn_ambient_temperature 100.(2)
_diffrn_detector_area_resol_mean 8.3333
_diffrn_measured_fraction_theta_full 0.987
_diffrn_measured_fraction_theta_max 0.987
_diffrn_measurement_device_type 'Bruker APEX-II CCD'
_diffrn_measurement_method '\f and \w scans'
_diffrn_radiation_monochromator graphite
_diffrn_radiation_source 'sealed tube'
_diffrn_radiation_type MoK\a
_diffrn_radiation_wavelength 0.71073
_diffrn_reflns_av_R_equivalents 0.0265
_diffrn_reflns_av_unetI/netI 0.0396
_diffrn_reflns_limit_h_max 12
_diffrn_reflns_limit_h_min -12
_diffrn_reflns_limit_k_max 14
_diffrn_reflns_limit_k_min -14
_diffrn_reflns_limit_l_max 15
_diffrn_reflns_limit_l_min -15
_diffrn_reflns_number 17723
_diffrn_reflns_theta_full 28.35
_diffrn_reflns_theta_max 28.35
_diffrn_reflns_theta_min 2.03
_exptl_absorpt_coefficient_mu 0.468
_exptl_absorpt_correction_T_max 0.98
_exptl_absorpt_correction_T_min 0.91
_exptl_absorpt_correction_type multi-scan
_exptl_absorpt_process_details 'SADABS V2012/1 (Bruker AXS Inc.)'
_exptl_crystal_colour 'translucent colourless'
_exptl_crystal_density_diffrn 1.288
_exptl_crystal_density_method 'not measured'
_exptl_crystal_description Block
_exptl_crystal_F_000 388
_exptl_crystal_size_max 0.200
_exptl_crystal_size_mid 0.100
_exptl_crystal_size_min 0.050
_refine_diff_density_max 0.983
_refine_diff_density_min -0.446
_refine_ls_abs_structure_details 'Refined as an inversion twin.'
_refine_ls_abs_structure_Flack 0.16(3)
_refine_ls_extinction_method none
_refine_ls_goodness_of_fit_ref 1.020
_refine_ls_hydrogen_treatment constr
_refine_ls_matrix_type full
_refine_ls_number_parameters 431
_refine_ls_number_reflns 8574
_refine_ls_number_restraints 3
_refine_ls_restrained_S_all 1.020
_refine_ls_R_factor_all 0.0302
_refine_ls_R_factor_gt 0.0293
_refine_ls_shift/su_max 0.000
_refine_ls_shift/su_mean 0.000
_refine_ls_structure_factor_coef Fsqd
_refine_ls_weighting_details 'w=1/[\s^2^(Fo^2^)+(0.0380P)^2^+0.2187P] where P=(Fo^2^+2Fc^2^)/3'
_refine_ls_weighting_scheme calc
_refine_ls_wR_factor_gt 0.0679
_refine_ls_wR_factor_ref 0.0684
_reflns_number_gt 8434
_reflns_number_total 8574
_reflns_threshold_expression 'I > 2\s(I)'
_cod_data_source_file ja6b01615_si_005.cif
_cod_data_source_block I
_cod_database_code 4130257

loop_
_space_group_symop_operation_xyz
'x, y, z'

loop_
_atom_site_type_symbol
_atom_site_label
_atom_site_fract_x
_atom_site_fract_y
_atom_site_fract_z
_atom_site_U_iso_or_equiv
_atom_site_adp_type
_atom_site_calc_flag
_atom_site_refinement_flags_adp
_atom_site_refinement_flags_posn
_atom_site_occupancy
B B1 0.4619(6) 0.3390(5) 0.7079(5) 0.0296(10) Uani d . . 1
C C1 0.6094(7) 0.9510(7) 0.7642(6) 0.0177(13) Uani d . . 1
C C2 0.5118(7) 0.9385(7) 0.6836(7) 0.0214(15) Uani d . . 1
C C3 0.5181(8) 0.7915(8) 0.6928(7) 0.0313(17) Uani d . . 1
H H3A 0.6244 0.7701 0.6606 0.047 Uiso calc U R 1
H H3B 0.4576 0.7805 0.6379 0.047 Uiso calc U R 1
H H3C 0.4765 0.7294 0.7859 0.047 Uiso calc U R 1
C C4 0.3471(7) 0.9723(8) 0.7405(7) 0.0311(16) Uani d . . 1
H H4A 0.3094 0.91 0.834 0.047 Uiso calc U R 1
H H4B 0.2818 0.9617 0.6889 0.047 Uiso calc U R 1
H H4C 0.3451 1.0667 0.7348 0.047 Uiso calc U R 1
C C5 0.5754(8) 1.0383(8) 0.5400(7) 0.0327(16) Uani d . . 1
H H5A 0.5659 1.1321 0.536 0.049 Uiso calc U R 1
H H5B 0.518 1.0258 0.4835 0.049 Uiso calc U R 1
H H5C 0.6832 1.0211 0.508 0.049 Uiso calc U R 1
C C6 1.0124(7) 1.1960(6) 0.6283(6) 0.0144(12) Uani d . . 1
C C7 1.0659(7) 1.2994(7) 0.4910(6) 0.0185(12) Uani d . . 1
C C8 1.2274(7) 1.2627(7) 0.4257(6) 0.0248(13) Uani d . . 1
H H8A 1.2987 1.2683 0.4744 0.037 Uiso calc U R 1
H H8B 1.2618 1.327 0.3326 0.037 Uiso calc U R 1
H H8C 1.2237 1.1696 0.4288 0.037 Uiso calc U R 1
C C9 0.9523(7) 1.2943(8) 0.4143(6) 0.0286(15) Uani d . . 1
H H9A 0.956 1.2055 0.4064 0.043 Uiso calc U R 1
H H9B 0.9796 1.3672 0.3251 0.043 Uiso calc U R 1
H H9C 0.8488 1.3069 0.4627 0.043 Uiso calc U R 1
C C10 1.0713(8) 1.4392(7) 0.4993(7) 0.0286(14) Uani d . . 1
H H10A 0.9686 1.4607 0.5409 0.043 Uiso calc U R 1
H H10B 1.1089 1.5092 0.4093 0.043 Uiso calc U R 1
H H10C 1.14 1.4371 0.5531 0.043 Uiso calc U R 1
C C11 0.7143(4) 1.2441(4) 0.9588(4) 0.0198(7) Uani d . . 1
C C12 0.6982(4) 1.3793(4) 0.9693(4) 0.0234(8) Uani d . . 1
C C13 0.5292(5) 1.4017(6) 1.0252(6) 0.0360(11) Uani d . . 1
H H13A 0.4708 1.3973 0.9659 0.054 Uiso calc U R 1
H H13B 0.519 1.4916 1.031 0.054 Uiso calc U R 1
H H13C 0.4899 1.3305 1.1142 0.054 Uiso calc U R 1
C C14 0.7618(5) 1.4880(5) 0.8287(5) 0.0329(10) Uani d . . 1
H H14A 0.8654 1.4656 0.7901 0.049 Uiso calc U R 1
H H14B 0.7644 1.5776 0.8338 0.049 Uiso calc U R 1
H H14C 0.6962 1.4902 0.7724 0.049 Uiso calc U R 1
C C15 0.7945(5) 1.3798(5) 1.0608(5) 0.0335(10) Uani d . . 1
H H15A 0.7551 1.3079 1.1494 0.05 Uiso calc U R 1
H H15B 0.7889 1.4688 1.0685 0.05 Uiso calc U R 1
H H15C 0.9009 1.3632 1.0231 0.05 Uiso calc U R 1
C C16 1.0801(7) 1.0040(7) 1.0596(6) 0.0159(13) Uani d . . 1
C C17 1.1751(7) 1.0111(7) 1.1440(6) 0.0204(15) Uani d . . 1
C C18 1.3340(7) 0.9649(7) 1.0948(6) 0.0243(14) Uani d . . 1
H H18A 1.3267 0.8715 1.0997 0.036 Uiso calc U R 1
H H18B 1.3977 0.9673 1.151 0.036 Uiso calc U R 1
H H18C 1.3798 1.0261 1.0023 0.036 Uiso calc U R 1
C C19 1.0949(8) 0.9159(8) 1.2879(6) 0.0324(17) Uani d . . 1
H H19A 0.9991 0.9553 1.32 0.049 Uiso calc U R 1
H H19B 1.1615 0.9056 1.3456 0.049 Uiso calc U R 1
H H19C 1.073 0.8263 1.2897 0.049 Uiso calc U R 1
C C20 1.1806(9) 1.1603(7) 1.1322(8) 0.0313(17) Uani d . . 1
H H20A 1.2268 1.2199 1.0391 0.047 Uiso calc U R 1
H H20B 1.2418 1.1674 1.1884 0.047 Uiso calc U R 1
H H20C 1.0767 1.1885 1.1616 0.047 Uiso calc U R 1
C C21 0.6679(7) 0.7661(7) 1.1911(7) 0.0205(14) Uani d . . 1
C C22 0.6045(7) 0.6629(7) 1.3283(6) 0.0189(12) Uani d . . 1
C C23 0.4511(8) 0.7040(8) 1.3934(7) 0.0390(19) Uani d . . 1
H H23A 0.4616 0.7947 1.3941 0.059 Uiso calc U R 1
H H23B 0.414 0.6375 1.4853 0.059 Uiso calc U R 1
H H23C 0.3783 0.7063 1.3431 0.059 Uiso calc U R 1
C C24 0.7199(8) 0.6560(8) 1.4057(7) 0.0354(18) Uani d . . 1
H H24A 0.8178 0.6273 1.3632 0.053 Uiso calc U R 1
H H24B 0.6822 0.59 1.4977 0.053 Uiso calc U R 1
H H24C 0.7337 0.7464 1.4061 0.053 Uiso calc U R 1
C C25 0.5938(10) 0.5233(8) 1.3199(7) 0.044(2) Uani d . . 1
H H25A 0.5228 0.5272 1.2676 0.066 Uiso calc U R 1
H H25B 0.5568 0.4534 1.41 0.066 Uiso calc U R 1
H H25C 0.695 0.5003 1.2769 0.066 Uiso calc U R 1
C C26 0.9664(6) 0.8155(7) 0.8691(6) 0.0134(12) Uani d . . 1
C C27 1.0010(4) 0.8038(4) 0.7469(4) 0.0198(7) Uani d . . 1
C C28 1.0896(4) 0.7029(4) 0.7163(4) 0.0245(8) Uani d . . 1
C C29 1.1495(5) 0.6036(5) 0.8087(5) 0.0298(10) Uani d . . 1
H H29 1.2104 0.5344 0.7885 0.036 Uiso calc U R 1
C C30 1.1162(4) 0.6101(4) 0.9331(4) 0.0251(8) Uani d . . 1
C C31 1.0276(4) 0.7114(4) 0.9615(4) 0.0208(7) Uani d . . 1
F F1 0.9506(2) 0.8967(2) 0.6442(2) 0.0233(5) Uani d . . 1
F F2 1.1152(3) 0.7026(3) 0.5922(3) 0.0362(6) Uani d . . 1
F F3 1.1698(3) 0.5142(3) 1.0302(3) 0.0373(6) Uani d . . 1
F F4 1.0047(3) 0.7054(2) 1.0878(2) 0.0259(5) Uani d . . 1
F F5 0.3671(5) 0.3334(4) 0.6363(4) 0.0840(14) Uani d . . 1
F F6 0.6087(5) 0.3123(4) 0.6438(4) 0.0719(12) Uani d . . 1
F F7 0.4256(4) 0.2458(3) 0.8358(3) 0.0544(8) Uani d . . 1
F F8 0.4663(3) 0.4707(3) 0.7029(3) 0.0375(6) Uani d . . 1
N N1 0.6905(6) 0.9557(5) 0.8223(5) 0.0160(11) Uani d . . 1
N N2 0.9634(5) 1.1128(6) 0.7320(5) 0.0166(12) Uani d . . 1
N N3 0.7414(6) 1.1419(6) 0.9482(6) 0.0197(12) Uani d . . 1
N N4 1.0018(5) 0.9940(6) 1.0001(5) 0.0161(12) Uani d . . 1
N N5 0.7263(6) 0.8407(5) 1.0878(5) 0.0161(11) Uani d . . 1
Ru Ru1 0.84721(4) 0.97399(4) 0.90992(4) 0.01162(6) Uani d . . 1

loop_
_atom_site_aniso_label
_atom_site_aniso_U_11
_atom_site_aniso_U_22
_atom_site_aniso_U_33
_atom_site_aniso_U_12
_atom_site_aniso_U_13
_atom_site_aniso_U_23
B1 0.049(3) 0.020(3) 0.021(2) -0.001(2) -0.012(2) -0.0064(19)
C1 0.014(3) 0.020(3) 0.019(3) -0.002(2) -0.005(2) -0.007(3)
C2 0.023(3) 0.022(4) 0.020(3) -0.002(3) -0.008(2) -0.006(3)
C3 0.031(4) 0.037(5) 0.037(4) -0.001(3) -0.013(3) -0.022(4)
C4 0.016(2) 0.036(4) 0.044(4) 0.000(2) -0.007(2) -0.019(3)
C5 0.027(3) 0.047(4) 0.025(3) 0.000(2) -0.012(2) -0.011(3)
C6 0.017(2) 0.009(2) 0.018(3) -0.0023(18) -0.0073(19) -0.004(2)
C7 0.017(2) 0.016(3) 0.016(2) -0.0005(18) -0.0011(17) -0.001(2)
C8 0.023(3) 0.029(3) 0.020(3) -0.001(2) -0.004(2) -0.009(2)
C9 0.025(3) 0.042(4) 0.018(3) -0.004(2) -0.013(2) -0.005(3)
C10 0.037(3) 0.013(3) 0.030(3) -0.002(2) -0.008(2) -0.003(2)
C11 0.0135(15) 0.023(2) 0.0232(18) -0.0013(14) -0.0026(13) -0.0112(17)
C12 0.0190(17) 0.021(2) 0.034(2) 0.0002(14) -0.0050(15) -0.0164(18)
C13 0.024(2) 0.034(3) 0.059(3) 0.005(2) -0.006(2) -0.030(3)
C14 0.030(2) 0.020(2) 0.045(3) -0.0020(17) -0.0118(19) -0.008(2)
C15 0.033(2) 0.037(3) 0.042(2) -0.0001(19) -0.0118(19) -0.025(2)
C16 0.019(3) 0.013(3) 0.011(3) 0.001(2) 0.000(2) -0.003(2)
C17 0.015(3) 0.033(4) 0.018(3) -0.003(2) -0.008(2) -0.011(3)
C18 0.022(3) 0.030(4) 0.020(2) 0.003(2) -0.014(2) -0.004(2)
C19 0.029(3) 0.046(4) 0.014(3) -0.010(2) -0.004(2) -0.002(3)
C20 0.040(4) 0.027(4) 0.037(4) -0.002(3) -0.016(3) -0.018(3)
C21 0.017(2) 0.024(3) 0.021(3) 0.006(2) -0.004(2) -0.010(3)
C22 0.021(2) 0.019(3) 0.014(2) -0.0011(19) -0.0045(18) -0.003(2)
C23 0.026(3) 0.049(4) 0.022(3) 0.010(3) 0.002(2) 0.000(3)
C24 0.025(3) 0.042(5) 0.025(3) -0.002(3) -0.005(2) 0.001(3)
C25 0.070(5) 0.029(4) 0.025(3) -0.007(3) -0.003(3) -0.007(3)
C26 0.009(2) 0.015(3) 0.015(2) -0.0014(17) -0.0026(18) -0.005(2)
C27 0.0155(15) 0.017(2) 0.0280(19) -0.0041(13) -0.0022(14) -0.0111(16)
C28 0.0194(16) 0.022(2) 0.031(2) -0.0046(14) 0.0050(15) -0.0156(18)
C29 0.0210(19) 0.020(2) 0.044(3) -0.0004(17) 0.0013(17) -0.014(2)
C30 0.0183(16) 0.013(2) 0.037(2) 0.0021(14) -0.0045(15) -0.0038(17)
C31 0.0151(15) 0.019(2) 0.0266(18) -0.0013(13) -0.0023(14) -0.0090(16)
F1 0.0272(11) 0.0242(13) 0.0197(10) 0.0019(9) -0.0054(9) -0.0105(10)
F2 0.0401(14) 0.0357(16) 0.0342(13) 0.0001(11) 0.0032(11) -0.0236(13)
F3 0.0335(13) 0.0237(15) 0.0476(16) 0.0120(11) -0.0157(12) -0.0049(12)
F4 0.0277(11) 0.0229(13) 0.0246(11) 0.0059(9) -0.0119(9) -0.0041(10)
F5 0.120(4) 0.063(3) 0.080(3) -0.027(2) -0.069(3) -0.006(2)
F6 0.086(3) 0.054(2) 0.053(2) 0.031(2) 0.0077(18) -0.0185(18)
F7 0.080(2) 0.041(2) 0.0265(14) -0.0066(16) -0.0115(14) 0.0034(13)
F8 0.0403(14) 0.0258(15) 0.0430(15) 0.0028(11) -0.0028(12) -0.0154(12)
N1 0.022(3) 0.014(3) 0.013(3) -0.004(2) -0.003(2) -0.006(2)
N2 0.014(2) 0.022(3) 0.018(3) 0.004(2) -0.009(2) -0.010(3)
N3 0.020(2) 0.017(3) 0.022(3) -0.0013(19) -0.004(2) -0.008(2)
N4 0.010(2) 0.020(3) 0.015(3) 0.002(2) -0.002(2) -0.005(2)
N5 0.016(2) 0.014(3) 0.015(3) -0.003(2) -0.001(2) -0.004(2)
Ru1 0.01110(9) 0.01189(12) 0.01152(10) -0.00042(7) -0.00355(7) -0.00367(8)

loop_
_atom_type_symbol
_atom_type_description
_atom_type_scat_dispersion_real
_atom_type_scat_dispersion_imag
_atom_type_scat_source
C C 0.0033 0.0016 'International Tables Vol C Tables 4.2.6.8 and 6.1.1.4'
H H 0.0000 0.0000 'International Tables Vol C Tables 4.2.6.8 and 6.1.1.4'
B B 0.0013 0.0007 'International Tables Vol C Tables 4.2.6.8 and 6.1.1.4'
F F 0.0171 0.0103 'International Tables Vol C Tables 4.2.6.8 and 6.1.1.4'
N N 0.0061 0.0033 'International Tables Vol C Tables 4.2.6.8 and 6.1.1.4'
Ru Ru -1.2594 0.8363 'International Tables Vol C Tables 4.2.6.8 and 6.1.1.4'

loop_
_geom_angle_atom_site_label_1
_geom_angle_atom_site_label_2
_geom_angle_atom_site_label_3
_geom_angle
F5 B1 F7 114.1(4)
F5 B1 F8 108.6(4)
F7 B1 F8 111.4(4)
F5 B1 F6 107.2(4)
F7 B1 F6 107.7(4)
F8 B1 F6 107.6(4)
N1 C1 C2 175.6(7)
C1 C2 C3 107.3(5)
C1 C2 C5 108.2(6)
C3 C2 C5 111.0(6)
C1 C2 C4 109.3(5)
C3 C2 C4 110.5(6)
C5 C2 C4 110.4(6)
C2 C3 H3A 109.5
C2 C3 H3B 109.5
H3A C3 H3B 109.5
C2 C3 H3C 109.5
H3A C3 H3C 109.5
H3B C3 H3C 109.5
C2 C4 H4A 109.5
C2 C4 H4B 109.5
H4A C4 H4B 109.5
C2 C4 H4C 109.5
H4A C4 H4C 109.5
H4B C4 H4C 109.5
C2 C5 H5A 109.5
C2 C5 H5B 109.5
H5A C5 H5B 109.5
C2 C5 H5C 109.5
H5A C5 H5C 109.5
H5B C5 H5C 109.5
N2 C6 C7 175.3(6)
C6 C7 C10 108.0(5)
C6 C7 C9 107.5(5)
C10 C7 C9 111.7(6)
C6 C7 C8 108.5(5)
C10 C7 C8 110.5(5)
C9 C7 C8 110.5(5)
C7 C8 H8A 109.5
C7 C8 H8B 109.5
H8A C8 H8B 109.5
C7 C8 H8C 109.5
H8A C8 H8C 109.5
H8B C8 H8C 109.5
C7 C9 H9A 109.5
C7 C9 H9B 109.5
H9A C9 H9B 109.5
C7 C9 H9C 109.5
H9A C9 H9C 109.5
H9B C9 H9C 109.5
C7 C10 H10A 109.5
C7 C10 H10B 109.5
H10A C10 H10B 109.5
C7 C10 H10C 109.5
H10A C10 H10C 109.5
H10B C10 H10C 109.5
N3 C11 C12 173.4(4)
C11 C12 C15 106.9(3)
C11 C12 C14 107.5(3)
C15 C12 C14 110.2(3)
C11 C12 C13 109.8(3)
C15 C12 C13 111.8(3)
C14 C12 C13 110.5(4)
C12 C13 H13A 109.5
C12 C13 H13B 109.5
H13A C13 H13B 109.5
C12 C13 H13C 109.5
H13A C13 H13C 109.5
H13B C13 H13C 109.5
C12 C14 H14A 109.5
C12 C14 H14B 109.5
H14A C14 H14B 109.5
C12 C14 H14C 109.5
H14A C14 H14C 109.5
H14B C14 H14C 109.5
C12 C15 H15A 109.5
C12 C15 H15B 109.5
H15A C15 H15B 109.5
C12 C15 H15C 109.5
H15A C15 H15C 109.5
H15B C15 H15C 109.5
N4 C16 C17 176.5(7)
C16 C17 C18 108.5(5)
C16 C17 C19 106.4(5)
C18 C17 C19 111.9(6)
C16 C17 C20 108.0(5)
C18 C17 C20 111.2(6)
C19 C17 C20 110.7(6)
C17 C18 H18A 109.5
C17 C18 H18B 109.5
H18A C18 H18B 109.5
C17 C18 H18C 109.5
H18A C18 H18C 109.5
H18B C18 H18C 109.5
C17 C19 H19A 109.5
C17 C19 H19B 109.5
H19A C19 H19B 109.5
C17 C19 H19C 109.5
H19A C19 H19C 109.5
H19B C19 H19C 109.5
C17 C20 H20A 109.5
C17 C20 H20B 109.5
H20A C20 H20B 109.5
C17 C20 H20C 109.5
H20A C20 H20C 109.5
H20B C20 H20C 109.5
N5 C21 C22 174.9(7)
C21 C22 C23 110.7(5)
C21 C22 C24 106.4(6)
C23 C22 C24 110.7(6)
C21 C22 C25 108.5(5)
C23 C22 C25 111.7(6)
C24 C22 C25 108.6(6)
C22 C23 H23A 109.5
C22 C23 H23B 109.5
H23A C23 H23B 109.5
C22 C23 H23C 109.5
H23A C23 H23C 109.5
H23B C23 H23C 109.5
C22 C24 H24A 109.5
C22 C24 H24B 109.5
H24A C24 H24B 109.5
C22 C24 H24C 109.5
H24A C24 H24C 109.5
H24B C24 H24C 109.5
C22 C25 H25A 109.5
C22 C25 H25B 109.5
H25A C25 H25B 109.5
C22 C25 H25C 109.5
H25A C25 H25C 109.5
H25B C25 H25C 109.5
C27 C26 C31 112.4(5)
C27 C26 Ru1 124.4(4)
C31 C26 Ru1 123.2(4)
F1 C27 C26 120.5(4)
F1 C27 C28 114.9(3)
C26 C27 C28 124.6(4)
F2 C28 C29 119.7(4)
F2 C28 C27 118.9(4)
C29 C28 C27 121.5(4)
C28 C29 C30 116.0(4)
C28 C29 H29 122.0
C30 C29 H29 122.0
F3 C30 C29 119.3(4)
F3 C30 C31 119.0(4)
C29 C30 C31 121.6(4)
F4 C31 C30 115.2(3)
F4 C31 C26 120.9(4)
C30 C31 C26 123.9(4)
C1 N1 Ru1 174.9(6)
C6 N2 Ru1 171.7(5)
C11 N3 Ru1 165.7(5)
C16 N4 Ru1 174.7(5)
C21 N5 Ru1 174.7(6)
N1 Ru1 N5 91.0(2)
N1 Ru1 N2 88.5(2)
N5 Ru1 N2 178.0(3)
N1 Ru1 N4 178.9(3)
N5 Ru1 N4 88.5(2)
N2 Ru1 N4 92.0(2)
N1 Ru1 C26 90.5(2)
N5 Ru1 C26 90.5(2)
N2 Ru1 C26 91.4(2)
N4 Ru1 C26 90.5(2)
N1 Ru1 N3 92.7(2)
N5 Ru1 N3 92.0(2)
N2 Ru1 N3 86.1(2)
N4 Ru1 N3 86.3(2)
C26 Ru1 N3 175.9(3)

loop_
_geom_bond_atom_site_label_1
_geom_bond_atom_site_label_2
_geom_bond_distance
B1 F5 1.356(6)
B1 F7 1.359(6)
B1 F8 1.383(6)
B1 F6 1.403(6)
C1 N1 1.131(8)
C1 C2 1.483(9)
C2 C3 1.524(10)
C2 C5 1.525(10)
C2 C4 1.538(9)
C3 H3A 0.98
C3 H3B 0.98
C3 H3C 0.98
C4 H4A 0.98
C4 H4B 0.98
C4 H4C 0.98
C5 H5A 0.98
C5 H5B 0.98
C5 H5C 0.98
C6 N2 1.147(8)
C6 C7 1.478(9)
C7 C10 1.532(9)
C7 C9 1.539(8)
C7 C8 1.552(8)
C8 H8A 0.98
C8 H8B 0.98
C8 H8C 0.98
C9 H9A 0.98
C9 H9B 0.98
C9 H9C 0.98
C10 H10A 0.98
C10 H10B 0.98
C10 H10C 0.98
C11 N3 1.142(7)
C11 C12 1.482(5)
C12 C15 1.533(5)
C12 C14 1.534(6)
C12 C13 1.535(6)
C13 H13A 0.98
C13 H13B 0.98
C13 H13C 0.98
C14 H14A 0.98
C14 H14B 0.98
C14 H14C 0.98
C15 H15A 0.98
C15 H15B 0.98
C15 H15C 0.98
C16 N4 1.142(8)
C16 C17 1.480(9)
C17 C18 1.522(8)
C17 C19 1.540(9)
C17 C20 1.544(10)
C18 H18A 0.98
C18 H18B 0.98
C18 H18C 0.98
C19 H19A 0.98
C19 H19B 0.98
C19 H19C 0.98
C20 H20A 0.98
C20 H20B 0.98
C20 H20C 0.98
C21 N5 1.128(8)
C21 C22 1.488(9)
C22 C23 1.511(9)
C22 C24 1.526(9)
C22 C25 1.537(10)
C23 H23A 0.98
C23 H23B 0.98
C23 H23C 0.98
C24 H24A 0.98
C24 H24B 0.98
C24 H24C 0.98
C25 H25A 0.98
C25 H25B 0.98
C25 H25C 0.98
C26 C27 1.382(7)
C26 C31 1.400(7)
C26 Ru1 2.075(6)
C27 F1 1.368(4)
C27 C28 1.391(5)
C28 F2 1.358(5)
C28 C29 1.370(6)
C29 C30 1.382(6)
C29 H29 0.95
C30 F3 1.355(5)
C30 C31 1.385(5)
C31 F4 1.361(4)
N1 Ru1 2.009(5)
N2 Ru1 2.020(5)
N3 Ru1 2.105(6)
N4 Ru1 2.020(5)
N5 Ru1 2.011(5)

loop_
_geom_hbond_atom_site_label_D
_geom_hbond_atom_site_label_H
_geom_hbond_atom_site_label_A
_geom_hbond_site_symmetry_A
_geom_hbond_distance_DH
_geom_hbond_distance_HA
_geom_hbond_distance_DA
_geom_hbond_angle_DHA
C29 H29 F8 1_655 0.95 2.42 3.254(5) 145.8

loop_
_geom_torsion_atom_site_label_1
_geom_torsion_atom_site_label_2
_geom_torsion_atom_site_label_3
_geom_torsion_atom_site_label_4
_geom_torsion
C31 C26 C27 F1 180.0(3)
Ru1 C26 C27 F1 -3.0(6)
C31 C26 C27 C28 -1.5(7)
Ru1 C26 C27 C28 175.5(3)
F1 C27 C28 F2 -1.5(5)
C26 C27 C28 F2 180.0(4)
F1 C27 C28 C29 179.3(3)
C26 C27 C28 C29 0.7(6)
F2 C28 C29 C30 -179.1(3)
C27 C28 C29 C30 0.2(6)
C28 C29 C30 F3 179.1(4)
C28 C29 C30 C31 -0.1(6)
F3 C30 C31 F4 1.0(5)
C29 C30 C31 F4 -179.7(3)
F3 C30 C31 C26 179.9(4)
C29 C30 C31 C26 -0.8(6)
C27 C26 C31 F4 -179.6(4)
Ru1 C26 C31 F4 3.4(6)
C27 C26 C31 C30 1.5(7)
Ru1 C26 C31 C30 -175.5(3)
